data_4518162
loop_
_publ_author_name
'Cheng, Shao-Chi'
'Wang, Chi-Hsien'
'Lin, Yi-Chia'
'Tsuchido, Yoshitaka'
'Suzaki, Yuji'
'Sei, Yoshihisa'
'Kuo, Ting-Shen'
'Horie, Masaki'

_publ_section_title
;
 Photoinduced Mechanical Motions of Pseudorotaxane Crystals Composed of
 Azobenzene and Ferrocenyl Groups on an Axle and a Crown Ether Ring
;
_journal_name_full 'ACS Applied Materials &amp; Interfaces'
_journal_paper_doi 10.1021/acsami.0c15171
_journal_year 2020
_chemical_formula_moiety 'C24 H24 Fe N3 O, F6 P, C24 H32 O8, C4 H10 O'
_chemical_formula_sum 'C52 H66 F6 Fe N3 O10 P'
_chemical_formula_weight 1093.89
_space_group_crystal_system triclinic
_space_group_IT_number 2
_space_group_name_Hall '-P 1'
_space_group_name_H-M_alt 'P -1'
_atom_sites_solution_hydrogens geom
_audit_creation_date 2019-12-05
_audit_creation_method
;
Olex2 1.2
(compiled May 18 2018 14:05:52 for OlexSys, GUI svn.r5506)
;
_cell_angle_alpha 87.155(3)
_cell_angle_beta 85.445(3)
_cell_angle_gamma 87.005(3)
_cell_formula_units_Z 2
_cell_length_a 10.1929(4)
_cell_length_b 11.6834(5)
_cell_length_c 21.6043(8)
_cell_measurement_reflns_used 6307
_cell_measurement_temperature 293(2)
_cell_measurement_theta_max 31.4500
_cell_measurement_theta_min 1.9510
_cell_volume 2558.50(18)
_computing_molecular_graphics 'Olex2 (Dolomanov et al., 2009)'
_computing_publication_material 'Olex2 (Dolomanov et al., 2009)'
_computing_structure_refinement 'ShelXL (Sheldrick, 2015)'
_computing_structure_solution 'SHELXT 2018/2 (Sheldrick, 2018)'
_diffrn_ambient_temperature 293(2)
_diffrn_measured_fraction_theta_full 0.972
_diffrn_measured_fraction_theta_max 0.817
_diffrn_measurement_device_type 'dtrek-CrysAlisPro-abstract goniometer imported rigaku-d*trek images'
_diffrn_radiation_type MoK\a
_diffrn_radiation_wavelength 0.71073
_diffrn_reflns_av_R_equivalents 0.0519
_diffrn_reflns_av_unetI/netI 0.0915
_diffrn_reflns_Laue_measured_fraction_full 0.972
_diffrn_reflns_Laue_measured_fraction_max 0.817
_diffrn_reflns_limit_h_max 14
_diffrn_reflns_limit_h_min -14
_diffrn_reflns_limit_k_max 16
_diffrn_reflns_limit_k_min -15
_diffrn_reflns_limit_l_max 27
_diffrn_reflns_limit_l_min -30
_diffrn_reflns_number 23891
_diffrn_reflns_point_group_measured_fraction_full 0.972
_diffrn_reflns_point_group_measured_fraction_max 0.817
_diffrn_reflns_theta_full 25.242
_diffrn_reflns_theta_max 31.364
_diffrn_reflns_theta_min 1.893
_exptl_absorpt_coefficient_mu 0.409
_exptl_absorpt_correction_T_max 1.00000
_exptl_absorpt_correction_T_min 0.80265
_exptl_absorpt_correction_type multi-scan
_exptl_crystal_colour yellow
_exptl_crystal_colour_primary yellow
_exptl_crystal_density_diffrn 1.420
_exptl_crystal_description block
_exptl_crystal_F_000 1148
_exptl_crystal_size_max 0.25
_exptl_crystal_size_mid 0.22
_exptl_crystal_size_min 0.19
_refine_diff_density_max 1.000
_refine_diff_density_min -0.913
_refine_diff_density_rms 0.103
_refine_ls_extinction_method none
_refine_ls_goodness_of_fit_ref 1.034
_refine_ls_hydrogen_treatment constr
_refine_ls_matrix_type full
_refine_ls_number_parameters 661
_refine_ls_number_reflns 13731
_refine_ls_number_restraints 444
_refine_ls_restrained_S_all 1.026
_refine_ls_R_factor_all 0.1159
_refine_ls_R_factor_gt 0.0713
_refine_ls_shift/su_max 0.001
_refine_ls_shift/su_mean 0.000
_refine_ls_structure_factor_coef Fsqd
_refine_ls_weighting_details 'w=1/[\s^2^(Fo^2^)+(0.1044P)^2^+1.7793P] where P=(Fo^2^+2Fc^2^)/3'
_refine_ls_weighting_scheme calc
_refine_ls_wR_factor_gt 0.1773
_refine_ls_wR_factor_ref 0.2063
_reflns_Friedel_coverage 0.000
_reflns_number_gt 9186
_reflns_number_total 13731
_reflns_threshold_expression 'I > 2\s(I)'
_cod_data_source_file am0c15171_si_003.cif
_cod_data_source_block 3_sei
_cod_database_code 4518162
_shelx_shelxl_version_number 2018/3
_shelx_space_group_comment
;
The symmetry employed for this shelxl refinement is uniquely defined
by the following loop, which should always be used as a source of
symmetry information in preference to the above space-group names.
They are only intended as comments.
;
_shelx_estimated_absorpt_t_max 0.926
_shelx_estimated_absorpt_t_min 0.905
_olex2_refinement_description
;
1. Fixed Uiso
 At 1.2 times of:
  All C(H) groups, All C(H,H) groups, All N(H,H) groups
 At 1.5 times of:
  All C(H,H,H) groups, All O(H) groups
2. Uiso/Uaniso restraints and constraints
All non-hydrogen atoms have similar U: within 2A with sigma of 0.01 and sigma
for terminal atoms of 0.02
3.a Ternary CH refined with riding coordinates:
 C10(H10), C7(H7), C8(H8), C9(H9)
3.b Secondary CH2 refined with riding coordinates:
 N1(H1A,H1B), C47(H47A,H47B), C43(H43A,H43B), C45(H45A,H45B), C11(H11A,H11B),
 C48(H48A,H48B), C44(H44A,H44B), C36(H36A,H36B), C34(H34A,H34B), C46(H46A,H46B),
  C35(H35A,H35B), C33(H33A,H33B), C12(H12A,H12B), C31(H31A,H31B), C32(H32A,
 H32B), C51(H51A,H51B), C50(H50A,H50B)
3.c Aromatic/amide H refined with riding coordinates:
 C4(H4), C2(H2), C41(H41), C5(H5), C3(H3), C1(H1C), C21(H21), C38(H38),
 C39(H39), C20(H20), C14(H14), C18(H18), C24(H24), C40(H40), C15(H15), C17(H17),
  C29(H29), C23(H23), C28(H28), C26(H26), C27(H27)
3.d Idealised Me refined as rotating group:
 C52(H52A,H52B,H52C), C49(H49A,H49B,H49C)
3.e Idealised tetrahedral OH refined as rotating group:
 O1(H1)
;
_olex2_submission_special_instructions 'No special instructions were received'

loop_
_space_group_symop_operation_xyz
'x, y, z'
'-x, -y, -z'

loop_
_atom_site_label
_atom_site_type_symbol
_atom_site_fract_x
_atom_site_fract_y
_atom_site_fract_z
_atom_site_U_iso_or_equiv
_atom_site_adp_type
_atom_site_occupancy
_atom_site_site_symmetry_order
_atom_site_calc_flag
_atom_site_refinement_flags_posn
_atom_site_refinement_flags_adp
_atom_site_refinement_flags_occupancy
_atom_site_disorder_assembly
_atom_site_disorder_group
Fe01 Fe 0.67314(4) 0.14469(4) 0.93333(2) 0.01869(12) Uani 1 1 d . U . . .
P1 P 0.12477(8) 0.81799(8) 0.79201(4) 0.0301(2) Uani 1 1 d . U . . .
O9 O 0.8063(2) 0.47657(19) 0.87942(10) 0.0244(5) Uani 1 1 d . U . . .
O8 O 0.5391(2) 0.56307(18) 0.84738(10) 0.0237(5) Uani 1 1 d . U . . .
F1 F 0.26765(19) 0.83984(19) 0.81264(11) 0.0430(5) Uani 1 1 d . U . . .
O6 O 0.2835(2) 0.23512(19) 0.82012(10) 0.0242(5) Uani 1 1 d . U . . .
O5 O 0.4303(2) 0.15978(19) 0.70440(10) 0.0250(5) Uani 1 1 d . U . . .
O4 O 0.7005(2) 0.0757(2) 0.68402(11) 0.0278(5) Uani 1 1 d . U . . .
O10 O 0.9596(2) 0.3903(2) 0.76918(11) 0.0284(5) Uani 1 1 d . U . . .
O7 O 0.3204(2) 0.41479(18) 0.87952(10) 0.0244(5) Uani 1 1 d . U . . .
O3 O 0.9163(2) 0.2107(2) 0.70888(11) 0.0301(5) Uani 1 1 d . U . . .
F6 F 0.1048(3) 0.7229(2) 0.84711(11) 0.0528(6) Uani 1 1 d . U . . .
F2 F 0.1859(3) 0.7192(2) 0.74824(12) 0.0525(6) Uani 1 1 d . U . . .
F4 F 0.1465(3) 0.9110(2) 0.73621(13) 0.0642(8) Uani 1 1 d . U . . .
F5 F 0.0652(2) 0.9156(2) 0.83536(15) 0.0697(9) Uani 1 1 d . U . . .
O1 O 0.3061(3) 0.1870(2) 0.22007(11) 0.0350(6) Uani 1 1 d . U . . .
H1 H 0.227853 0.173092 0.221550 0.052 Uiso 1 1 calc GR . . . .
N1 N 0.6356(2) 0.2971(2) 0.74454(11) 0.0215(5) Uani 1 1 d . U . . .
H1A H 0.572118 0.255442 0.732786 0.026 Uiso 1 1 calc R . . . .
H1B H 0.712551 0.263756 0.731263 0.026 Uiso 1 1 calc R . . . .
F3 F -0.0195(2) 0.7958(2) 0.77135(15) 0.0689(9) Uani 1 1 d . U . . .
N2 N 0.5469(3) 0.3381(2) 0.45997(13) 0.0294(6) Uani 1 1 d . U . . .
C6 C 0.6691(3) 0.1818(3) 0.84096(13) 0.0197(6) Uani 1 1 d . U . . .
N3 N 0.4282(3) 0.3351(2) 0.44827(13) 0.0300(6) Uani 1 1 d . U . . .
C42 C 0.2480(3) 0.3341(3) 0.91267(14) 0.0212(6) Uani 1 1 d . U . . .
C10 C 0.8010(3) 0.1469(3) 0.85522(14) 0.0230(6) Uani 1 1 d . U . . .
H10 H 0.878451 0.193462 0.847943 0.028 Uiso 1 1 calc R . . . .
C37 C 0.2286(3) 0.2349(3) 0.88018(14) 0.0220(6) Uani 1 1 d . U . . .
C47 C 0.9458(3) 0.4567(3) 0.87265(15) 0.0272(7) Uani 1 1 d . U . . .
H47A H 0.967076 0.378716 0.887367 0.033 Uiso 1 1 calc R . . . .
H47B H 0.985295 0.507795 0.899134 0.033 Uiso 1 1 calc R . . . .
C7 C 0.5874(3) 0.0881(3) 0.85911(13) 0.0226(6) Uani 1 1 d . U . . .
H7 H 0.492554 0.086273 0.854708 0.027 Uiso 1 1 calc R . . . .
C4 C 0.7374(3) 0.1569(3) 1.02069(14) 0.0261(6) Uani 1 1 d . U . . .
H4 H 0.812931 0.121383 1.035840 0.031 Uiso 1 1 calc R . . . .
C2 C 0.5228(3) 0.1927(3) 0.99612(14) 0.0264(7) Uani 1 1 d . U . . .
H2 H 0.433601 0.184462 0.992216 0.032 Uiso 1 1 calc R . . . .
C8 C 0.6689(3) -0.0023(3) 0.88505(14) 0.0257(6) Uani 1 1 d . U . . .
H8 H 0.639110 -0.076489 0.902357 0.031 Uiso 1 1 calc R . . . .
C41 C 0.1918(3) 0.3436(3) 0.97316(15) 0.0241(6) Uani 1 1 d . U . . .
H41 H 0.203036 0.409043 0.994617 0.029 Uiso 1 1 calc R . . . .
C5 C 0.7285(3) 0.2663(3) 0.98933(15) 0.0285(7) Uani 1 1 d . U . . .
H5 H 0.797375 0.315023 0.980065 0.034 Uiso 1 1 calc R . . . .
C3 C 0.6102(3) 0.1112(3) 1.02483(14) 0.0258(6) Uani 1 1 d . U . . .
H3 H 0.587935 0.040413 1.043123 0.031 Uiso 1 1 calc R . . . .
C43 C 0.3303(3) 0.5229(3) 0.90738(14) 0.0230(6) Uani 1 1 d . U . . .
H43A H 0.377940 0.512429 0.944511 0.028 Uiso 1 1 calc R . . . .
H43B H 0.243152 0.556480 0.918758 0.028 Uiso 1 1 calc R . . . .
C45 C 0.6235(3) 0.6144(3) 0.88628(15) 0.0243(6) Uani 1 1 d . U . . .
H45A H 0.609675 0.582869 0.928537 0.029 Uiso 1 1 calc R . . . .
H45B H 0.603530 0.696519 0.886515 0.029 Uiso 1 1 calc R . . . .
C11 C 0.6269(3) 0.2968(3) 0.81433(13) 0.0213(6) Uani 1 1 d . U . . .
H11A H 0.682694 0.354302 0.827474 0.026 Uiso 1 1 calc R . . . .
H11B H 0.536865 0.316130 0.829759 0.026 Uiso 1 1 calc R . . . .
C1 C 0.5959(3) 0.2885(3) 0.97453(14) 0.0280(7) Uani 1 1 d . U . . .
H1C H 0.562846 0.354589 0.954197 0.034 Uiso 1 1 calc R . . . .
C9 C 0.7991(3) 0.0343(3) 0.88289(14) 0.0265(7) Uani 1 1 d . U . . .
H9 H 0.874953 -0.010054 0.898428 0.032 Uiso 1 1 calc R . . . .
C21 C 0.4664(3) 0.2452(3) 0.28339(15) 0.0264(7) Uani 1 1 d . U . . .
H21 H 0.530548 0.231176 0.251209 0.032 Uiso 1 1 calc R . . . .
C48 C 1.0075(3) 0.4739(3) 0.80720(16) 0.0276(7) Uani 1 1 d . U . . .
H48A H 0.984712 0.550628 0.790928 0.033 Uiso 1 1 calc R . . . .
H48B H 1.102708 0.465040 0.807036 0.033 Uiso 1 1 calc R . . . .
C44 C 0.4030(3) 0.5998(3) 0.85969(15) 0.0251(6) Uani 1 1 d . U . . .
H44A H 0.359704 0.601595 0.821251 0.030 Uiso 1 1 calc R . . . .
H44B H 0.398402 0.677205 0.874266 0.030 Uiso 1 1 calc R . . . .
C36 C 0.2399(3) 0.1492(3) 0.78185(15) 0.0249(6) Uani 1 1 d . U . . .
H36A H 0.144439 0.149267 0.784983 0.030 Uiso 1 1 calc R . . . .
H36B H 0.274100 0.073648 0.795144 0.030 Uiso 1 1 calc R . . . .
C38 C 0.1569(3) 0.1473(3) 0.90943(16) 0.0273(7) Uani 1 1 d . U . . .
H38 H 0.145354 0.081238 0.888603 0.033 Uiso 1 1 calc R . . . .
C34 C 0.4717(3) 0.0432(3) 0.69389(16) 0.0264(7) Uani 1 1 d . U . . .
H34A H 0.402937 0.005199 0.675503 0.032 Uiso 1 1 calc R . . . .
H34B H 0.488337 0.003019 0.733074 0.032 Uiso 1 1 calc R . . . .
C39 C 0.1019(3) 0.1586(3) 0.97043(16) 0.0319(7) Uani 1 1 d . U . . .
H39 H 0.053499 0.099851 0.989854 0.038 Uiso 1 1 calc R . . . .
C19 C 0.4063(3) 0.3034(3) 0.38718(15) 0.0266(6) Uani 1 1 d . U . . .
C46 C 0.7645(3) 0.5912(3) 0.86219(15) 0.0239(6) Uani 1 1 d . U . . .
H46A H 0.772523 0.602293 0.817276 0.029 Uiso 1 1 calc R . . . .
H46B H 0.820220 0.644612 0.879270 0.029 Uiso 1 1 calc R . . . .
C20 C 0.5021(3) 0.2807(3) 0.33911(15) 0.0268(7) Uani 1 1 d . U . . .
H20 H 0.590462 0.289511 0.344766 0.032 Uiso 1 1 calc R . . . .
C14 C 0.7087(3) 0.3970(3) 0.60120(16) 0.0316(7) Uani 1 1 d . U . . .
H14 H 0.794043 0.404902 0.612241 0.038 Uiso 1 1 calc R . . . .
C18 C 0.4754(3) 0.4001(3) 0.62788(15) 0.0287(7) Uani 1 1 d . U . . .
H18 H 0.403977 0.410218 0.656993 0.034 Uiso 1 1 calc R . . . .
C35 C 0.2909(3) 0.1783(3) 0.71616(15) 0.0253(6) Uani 1 1 d . U . . .
H35A H 0.247239 0.132468 0.688480 0.030 Uiso 1 1 calc R . . . .
H35B H 0.267413 0.258269 0.706292 0.030 Uiso 1 1 calc R . . . .
C24 C 0.2739(3) 0.2939(3) 0.37699(16) 0.0327(7) Uani 1 1 d . U . . .
H24 H 0.209408 0.312929 0.408186 0.039 Uiso 1 1 calc R . . . .
C25 C 1.0087(3) 0.3911(3) 0.70842(16) 0.0294(7) Uani 1 1 d . U . . .
C40 C 0.1185(3) 0.2549(3) 1.00177(16) 0.0308(7) Uani 1 1 d . U . . .
H40 H 0.080952 0.261535 1.042175 0.037 Uiso 1 1 calc R . . . .
C13 C 0.6030(3) 0.4065(3) 0.64618(14) 0.0261(6) Uani 1 1 d . U . . .
C33 C 0.5951(3) 0.0405(3) 0.65104(15) 0.0283(7) Uani 1 1 d . U . . .
H33A H 0.614579 -0.036552 0.636957 0.034 Uiso 1 1 calc R . . . .
H33B H 0.583468 0.091687 0.614949 0.034 Uiso 1 1 calc R . . . .
C22 C 0.3335(3) 0.2301(3) 0.27495(15) 0.0271(7) Uani 1 1 d . U . . .
C16 C 0.5604(3) 0.3646(3) 0.52306(14) 0.0262(6) Uani 1 1 d . U . . .
C30 C 0.9876(3) 0.2936(3) 0.67556(16) 0.0291(7) Uani 1 1 d . U . . .
C15 C 0.6877(3) 0.3759(3) 0.53999(15) 0.0310(7) Uani 1 1 d . U . . .
H15 H 0.758831 0.369267 0.510428 0.037 Uiso 1 1 calc R . . . .
C12 C 0.6233(3) 0.4159(3) 0.71389(14) 0.0261(6) Uani 1 1 d . U . . .
H12A H 0.549372 0.459016 0.733996 0.031 Uiso 1 1 calc R . . . .
H12B H 0.702667 0.456333 0.718120 0.031 Uiso 1 1 calc R . . . .
C17 C 0.4531(3) 0.3789(3) 0.56714(15) 0.0310(7) Uani 1 1 d . U . . .
H17 H 0.367536 0.374176 0.555725 0.037 Uiso 1 1 calc R . . . .
C29 C 1.0353(3) 0.2869(4) 0.61394(17) 0.0381(8) Uani 1 1 d . U . . .
H29 H 1.022468 0.221795 0.592508 0.046 Uiso 1 1 calc R . . . .
C31 C 0.9284(3) 0.0946(3) 0.68908(18) 0.0359(8) Uani 1 1 d . U . . .
H31A H 0.923687 0.042255 0.725380 0.043 Uiso 1 1 calc R . . . .
H31B H 1.013994 0.081625 0.666868 0.043 Uiso 1 1 calc R . . . .
C23 C 0.2362(3) 0.2565(3) 0.32121(16) 0.0322(7) Uani 1 1 d . U . . .
H23 H 0.147781 0.249362 0.315112 0.039 Uiso 1 1 calc R . . . .
C32 C 0.8231(3) 0.0689(3) 0.64789(17) 0.0326(7) Uani 1 1 d . U . . .
H32A H 0.822330 0.124097 0.612828 0.039 Uiso 1 1 calc R . . . .
H32B H 0.839298 -0.007226 0.632137 0.039 Uiso 1 1 calc R . . . .
O11 O 0.8288(4) 0.0246(4) 0.4222(2) 0.0908(13) Uani 1 1 d . U . . .
C28 C 1.1020(4) 0.3769(4) 0.58410(19) 0.0468(10) Uani 1 1 d . U . . .
H28 H 1.132446 0.372498 0.542506 0.056 Uiso 1 1 calc R . . . .
C26 C 1.0774(4) 0.4812(3) 0.67816(19) 0.0402(9) Uani 1 1 d . U . . .
H26 H 1.092214 0.546111 0.699371 0.048 Uiso 1 1 calc R . . . .
C27 C 1.1235(4) 0.4727(4) 0.6157(2) 0.0490(10) Uani 1 1 d . U . . .
H27 H 1.169130 0.532355 0.595442 0.059 Uiso 1 1 calc R . . . .
C51 C 0.7125(5) 0.0258(5) 0.4591(3) 0.0652(13) Uani 1 1 d . U . . .
H51A H 0.645129 0.071914 0.438737 0.078 Uiso 1 1 calc R . . . .
H51B H 0.724653 0.058904 0.498386 0.078 Uiso 1 1 calc R . . . .
C52 C 0.6706(5) -0.0956(4) 0.4701(2) 0.0644(13) Uani 1 1 d . U . . .
H52A H 0.665881 -0.129830 0.430943 0.097 Uiso 1 1 calc GR . . . .
H52B H 0.585654 -0.095455 0.492734 0.097 Uiso 1 1 calc GR . . . .
H52C H 0.733661 -0.138831 0.493765 0.097 Uiso 1 1 calc GR . . . .
C49 C 0.9497(7) 0.1676(7) 0.4577(3) 0.094(2) Uani 1 1 d . U . . .
H49A H 0.995899 0.236270 0.447290 0.141 Uiso 1 1 calc GR . . . .
H49B H 1.011943 0.104807 0.465003 0.141 Uiso 1 1 calc GR . . . .
H49C H 0.892145 0.178253 0.494615 0.141 Uiso 1 1 calc GR . . . .
C50 C 0.8726(7) 0.1426(6) 0.4069(3) 0.0884(18) Uani 1 1 d . U . . .
H50A H 0.925861 0.145952 0.367675 0.106 Uiso 1 1 calc R . . . .
H50B H 0.797582 0.196762 0.404344 0.106 Uiso 1 1 calc R . . . .

loop_
_atom_site_aniso_label
_atom_site_aniso_U_11
_atom_site_aniso_U_22
_atom_site_aniso_U_33
_atom_site_aniso_U_23
_atom_site_aniso_U_13
_atom_site_aniso_U_12
Fe01 0.01314(19) 0.0241(2) 0.0188(2) -0.00156(16) -0.00222(14) 0.00145(15)
P1 0.0192(4) 0.0281(5) 0.0442(5) -0.0074(4) -0.0080(4) 0.0004(3)
O9 0.0124(9) 0.0298(12) 0.0315(11) -0.0009(9) -0.0045(8) -0.0019(8)
O8 0.0139(10) 0.0266(11) 0.0312(11) -0.0069(9) -0.0038(8) 0.0005(8)
F1 0.0165(9) 0.0479(13) 0.0656(15) -0.0025(11) -0.0087(9) -0.0013(9)
O6 0.0174(10) 0.0272(11) 0.0289(11) -0.0064(9) -0.0002(8) -0.0055(8)
O5 0.0127(9) 0.0282(12) 0.0351(12) -0.0088(9) -0.0010(8) -0.0038(8)
O4 0.0150(10) 0.0346(13) 0.0345(12) -0.0093(10) -0.0011(9) -0.0022(9)
O10 0.0203(11) 0.0317(12) 0.0334(12) -0.0029(10) 0.0000(9) -0.0057(9)
O7 0.0195(10) 0.0243(11) 0.0301(11) -0.0063(9) -0.0001(8) -0.0056(8)
O3 0.0180(10) 0.0382(13) 0.0353(13) -0.0092(10) -0.0009(9) -0.0082(9)
F6 0.0525(15) 0.0612(16) 0.0461(14) 0.0043(11) -0.0024(11) -0.0240(12)
F2 0.0587(16) 0.0416(13) 0.0576(15) -0.0171(11) 0.0034(12) -0.0033(11)
F4 0.077(2) 0.0435(14) 0.0763(19) 0.0170(13) -0.0378(16) -0.0163(13)
F5 0.0287(13) 0.0619(17) 0.121(3) -0.0532(17) 0.0102(14) -0.0028(12)
O1 0.0400(15) 0.0382(14) 0.0288(12) -0.0044(10) -0.0113(11) -0.0043(12)
N1 0.0179(12) 0.0250(13) 0.0224(12) -0.0016(10) -0.0058(9) -0.0027(10)
F3 0.0306(13) 0.0675(17) 0.116(2) -0.0106(16) -0.0414(15) -0.0093(12)
N2 0.0271(14) 0.0341(15) 0.0274(14) -0.0004(11) -0.0070(11) 0.0008(12)
C6 0.0161(13) 0.0258(15) 0.0176(13) -0.0041(11) -0.0008(10) -0.0004(11)
N3 0.0283(14) 0.0337(15) 0.0288(14) -0.0009(12) -0.0071(11) -0.0040(12)
C42 0.0093(11) 0.0244(15) 0.0306(15) -0.0011(12) -0.0063(10) -0.0009(10)
C10 0.0157(13) 0.0307(16) 0.0222(14) -0.0017(12) -0.0007(10) 0.0014(12)
C37 0.0132(12) 0.0265(16) 0.0269(14) -0.0046(12) -0.0030(11) -0.0008(11)
C47 0.0128(13) 0.0341(17) 0.0356(17) -0.0053(14) -0.0071(12) 0.0001(12)
C7 0.0166(13) 0.0314(17) 0.0205(14) -0.0024(12) -0.0030(10) -0.0027(12)
C4 0.0199(14) 0.0369(18) 0.0220(14) -0.0023(13) -0.0044(11) 0.0005(13)
C2 0.0155(13) 0.0400(18) 0.0236(15) -0.0056(13) -0.0011(11) 0.0041(12)
C8 0.0299(16) 0.0251(16) 0.0216(14) -0.0036(12) 0.0016(12) 0.0005(13)
C41 0.0162(13) 0.0286(16) 0.0284(15) -0.0053(12) -0.0058(11) 0.0002(11)
C5 0.0282(16) 0.0330(18) 0.0255(15) -0.0080(13) -0.0006(12) -0.0073(13)
C3 0.0233(15) 0.0315(17) 0.0225(14) -0.0024(12) -0.0009(11) -0.0008(13)
C43 0.0143(13) 0.0254(16) 0.0303(15) -0.0078(12) -0.0049(11) 0.0012(11)
C45 0.0166(13) 0.0273(16) 0.0297(15) -0.0062(12) -0.0027(11) -0.0020(12)
C11 0.0180(13) 0.0267(16) 0.0196(13) -0.0013(11) -0.0031(10) -0.0017(11)
C1 0.0337(17) 0.0276(17) 0.0224(15) -0.0077(12) -0.0022(12) 0.0074(13)
C9 0.0232(15) 0.0308(17) 0.0241(15) -0.0018(13) -0.0004(12) 0.0096(13)
C21 0.0242(15) 0.0280(16) 0.0273(15) 0.0014(13) -0.0055(12) -0.0010(12)
C48 0.0144(13) 0.0306(17) 0.0387(17) -0.0048(14) -0.0034(12) -0.0039(12)
C44 0.0130(13) 0.0267(16) 0.0361(17) -0.0027(13) -0.0072(12) 0.0024(11)
C36 0.0149(13) 0.0294(16) 0.0318(16) -0.0081(13) -0.0048(11) -0.0032(11)
C38 0.0231(15) 0.0253(16) 0.0342(16) -0.0034(13) -0.0018(12) -0.0074(12)
C34 0.0202(14) 0.0246(16) 0.0349(17) -0.0054(13) -0.0020(12) -0.0033(12)
C39 0.0272(16) 0.0361(19) 0.0329(17) 0.0009(14) -0.0004(13) -0.0123(14)
C19 0.0248(15) 0.0293(17) 0.0264(15) -0.0020(12) -0.0053(12) -0.0044(12)
C46 0.0167(13) 0.0252(16) 0.0302(15) -0.0032(12) -0.0026(11) -0.0028(11)
C20 0.0190(14) 0.0307(17) 0.0307(16) 0.0034(13) -0.0043(12) -0.0021(12)
C14 0.0270(16) 0.0377(19) 0.0304(16) 0.0014(14) -0.0084(13) 0.0012(14)
C18 0.0278(16) 0.0307(17) 0.0272(15) 0.0038(13) -0.0005(12) -0.0063(13)
C35 0.0109(12) 0.0334(17) 0.0326(16) -0.0061(13) -0.0054(11) -0.0004(11)
C24 0.0210(15) 0.044(2) 0.0330(17) -0.0064(15) -0.0004(13) -0.0010(14)
C25 0.0164(14) 0.0384(18) 0.0326(16) -0.0007(14) 0.0007(12) 0.0026(13)
C40 0.0199(15) 0.043(2) 0.0301(16) -0.0023(14) -0.0018(12) -0.0049(13)
C13 0.0303(16) 0.0240(16) 0.0240(14) 0.0029(12) -0.0049(12) -0.0008(12)
C33 0.0225(15) 0.0318(18) 0.0313(16) -0.0059(13) -0.0025(12) -0.0019(13)
C22 0.0281(16) 0.0268(16) 0.0273(15) 0.0015(13) -0.0098(12) -0.0016(13)
C16 0.0271(15) 0.0286(17) 0.0230(14) -0.0001(12) -0.0037(12) -0.0003(13)
C30 0.0114(13) 0.0421(19) 0.0342(16) -0.0035(14) -0.0035(11) -0.0010(12)
C15 0.0240(16) 0.044(2) 0.0245(15) 0.0013(14) -0.0036(12) 0.0038(14)
C12 0.0301(16) 0.0232(16) 0.0259(15) -0.0005(12) -0.0062(12) -0.0030(12)
C17 0.0263(16) 0.0379(19) 0.0296(16) 0.0031(14) -0.0073(13) -0.0067(14)
C29 0.0188(15) 0.062(2) 0.0341(18) -0.0101(17) -0.0010(13) -0.0049(15)
C31 0.0204(15) 0.041(2) 0.047(2) -0.0117(16) -0.0034(14) 0.0018(14)
C23 0.0208(15) 0.044(2) 0.0337(17) -0.0056(15) -0.0062(13) -0.0055(14)
C32 0.0184(15) 0.0372(19) 0.0427(19) -0.0135(15) 0.0020(13) -0.0024(13)
O11 0.073(3) 0.074(2) 0.120(3) -0.007(2) 0.035(2) -0.016(2)
C28 0.0315(19) 0.074(3) 0.0335(19) -0.0018(19) 0.0060(15) -0.0025(19)
C26 0.0304(18) 0.042(2) 0.046(2) 0.0018(17) 0.0118(16) -0.0019(15)
C27 0.039(2) 0.057(3) 0.048(2) 0.008(2) 0.0133(18) -0.0034(19)
C51 0.053(3) 0.074(3) 0.067(3) -0.001(3) 0.008(2) -0.003(2)
C52 0.058(3) 0.070(3) 0.065(3) 0.009(3) -0.003(2) -0.010(3)
C49 0.071(4) 0.142(6) 0.068(4) -0.017(4) 0.002(3) 0.014(4)
C50 0.077(4) 0.106(4) 0.080(4) 0.001(3) -0.002(3) 0.006(4)

loop_
_atom_type_symbol
_atom_type_description
_atom_type_scat_dispersion_real
_atom_type_scat_dispersion_imag
_atom_type_scat_source
C C 0.0033 0.0016 'International Tables Vol C Tables 4.2.6.8 and 6.1.1.4'
H H 0.0000 0.0000 'International Tables Vol C Tables 4.2.6.8 and 6.1.1.4'
F F 0.0171 0.0103 'International Tables Vol C Tables 4.2.6.8 and 6.1.1.4'
Fe Fe 0.3463 0.8444 'International Tables Vol C Tables 4.2.6.8 and 6.1.1.4'
N N 0.0061 0.0033 'International Tables Vol C Tables 4.2.6.8 and 6.1.1.4'
O O 0.0106 0.0060 'International Tables Vol C Tables 4.2.6.8 and 6.1.1.4'
P P 0.1023 0.0942 'International Tables Vol C Tables 4.2.6.8 and 6.1.1.4'

loop_
_geom_angle_atom_site_label_1
_geom_angle_atom_site_label_2
_geom_angle_atom_site_label_3
_geom_angle
_geom_angle_site_symmetry_1
_geom_angle_site_symmetry_3
_geom_angle_publ_flag
C6 Fe01 C10 41.32(11) . . ?
C6 Fe01 C7 41.22(12) . . ?
C6 Fe01 C4 155.70(13) . . ?
C6 Fe01 C2 122.61(12) . . ?
C6 Fe01 C8 68.89(12) . . ?
C6 Fe01 C5 119.28(13) . . ?
C6 Fe01 C3 160.70(12) . . ?
C6 Fe01 C1 104.97(13) . . ?
C6 Fe01 C9 68.94(12) . . ?
C10 Fe01 C4 121.71(12) . . ?
C10 Fe01 C8 67.93(13) . . ?
C10 Fe01 C3 157.35(12) . . ?
C10 Fe01 C9 40.38(13) . . ?
C7 Fe01 C10 68.86(12) . . ?
C7 Fe01 C4 162.59(13) . . ?
C7 Fe01 C8 40.85(13) . . ?
C7 Fe01 C5 154.78(14) . . ?
C7 Fe01 C3 124.92(13) . . ?
C7 Fe01 C9 68.47(12) . . ?
C2 Fe01 C10 160.40(13) . . ?
C2 Fe01 C7 106.29(12) . . ?
C2 Fe01 C4 68.39(12) . . ?
C2 Fe01 C8 121.60(14) . . ?
C2 Fe01 C5 68.59(13) . . ?
C2 Fe01 C3 40.67(13) . . ?
C2 Fe01 C9 157.26(14) . . ?
C8 Fe01 C4 126.64(13) . . ?
C8 Fe01 C9 40.11(13) . . ?
C5 Fe01 C10 107.25(13) . . ?
C5 Fe01 C4 40.49(13) . . ?
C5 Fe01 C8 162.70(14) . . ?
C5 Fe01 C3 68.19(13) . . ?
C5 Fe01 C9 125.63(14) . . ?
C3 Fe01 C4 40.46(12) . . ?
C3 Fe01 C8 109.43(13) . . ?
C3 Fe01 C9 123.01(13) . . ?
C1 Fe01 C10 123.74(14) . . ?
C1 Fe01 C7 119.22(13) . . ?
C1 Fe01 C4 68.32(13) . . ?
C1 Fe01 C2 40.71(14) . . ?
C1 Fe01 C8 155.78(14) . . ?
C1 Fe01 C5 40.82(13) . . ?
C1 Fe01 C3 68.27(13) . . ?
C1 Fe01 C9 161.44(14) . . ?
C9 Fe01 C4 109.64(13) . . ?
F1 P1 F6 90.37(13) . . ?
F1 P1 F2 90.30(13) . . ?
F1 P1 F3 179.88(18) . . ?
F6 P1 F2 88.57(14) . . ?
F6 P1 F3 89.51(15) . . ?
F2 P1 F3 89.74(15) . . ?
F4 P1 F1 89.43(14) . . ?
F4 P1 F6 178.82(17) . . ?
F4 P1 F2 90.27(15) . . ?
F4 P1 F3 90.68(16) . . ?
F5 P1 F1 89.38(13) . . ?
F5 P1 F6 91.42(17) . . ?
F5 P1 F2 179.68(16) . . ?
F5 P1 F4 89.74(18) . . ?
F5 P1 F3 90.58(15) . . ?
C46 O9 C47 113.2(2) . . ?
C45 O8 C44 112.5(2) . . ?
C37 O6 C36 115.9(2) . . ?
C34 O5 C35 114.0(2) . . ?
C32 O4 C33 112.1(2) . . ?
C25 O10 C48 116.7(3) . . ?
C42 O7 C43 117.3(2) . . ?
C30 O3 C31 119.1(3) . . ?
C11 N1 C12 113.5(2) . . ?
N3 N2 C16 112.2(3) . . ?
C10 C6 Fe01 70.26(16) . . ?
C10 C6 C11 125.3(3) . . ?
C7 C6 Fe01 69.98(16) . . ?
C7 C6 C10 107.4(3) . . ?
C7 C6 C11 127.2(3) . . ?
C11 C6 Fe01 123.4(2) . . ?
N2 N3 C19 115.7(3) . . ?
O7 C42 C37 114.8(3) . . ?
O7 C42 C41 125.8(3) . . ?
C41 C42 C37 119.4(3) . . ?
C6 C10 Fe01 68.42(16) . . ?
C9 C10 Fe01 70.25(17) . . ?
C9 C10 C6 108.1(3) . . ?
O6 C37 C42 115.2(3) . . ?
O6 C37 C38 125.1(3) . . ?
C38 C37 C42 119.7(3) . . ?
O9 C47 C48 115.0(3) . . ?
C6 C7 Fe01 68.80(16) . . ?
C8 C7 Fe01 70.23(17) . . ?
C8 C7 C6 107.6(3) . . ?
C5 C4 Fe01 69.01(18) . . ?
C5 C4 C3 107.8(3) . . ?
C3 C4 Fe01 69.55(18) . . ?
C3 C2 Fe01 70.24(18) . . ?
C1 C2 Fe01 69.43(18) . . ?
C1 C2 C3 107.8(3) . . ?
C7 C8 Fe01 68.92(17) . . ?
C9 C8 Fe01 70.05(18) . . ?
C9 C8 C7 108.5(3) . . ?
C42 C41 C40 120.1(3) . . ?
C4 C5 Fe01 70.50(19) . . ?
C4 C5 C1 108.1(3) . . ?
C1 C5 Fe01 69.32(18) . . ?
C4 C3 Fe01 69.99(18) . . ?
C2 C3 Fe01 69.10(18) . . ?
C2 C3 C4 108.1(3) . . ?
O7 C43 C44 107.0(2) . . ?
O8 C45 C46 109.2(2) . . ?
C6 C11 N1 110.6(2) . . ?
C2 C1 Fe01 69.86(18) . . ?
C2 C1 C5 108.2(3) . . ?
C5 C1 Fe01 69.86(18) . . ?
C10 C9 Fe01 69.38(17) . . ?
C8 C9 Fe01 69.84(18) . . ?
C8 C9 C10 108.3(3) . . ?
C20 C21 C22 120.1(3) . . ?
O10 C48 C47 108.7(3) . . ?
O8 C44 C43 113.0(2) . . ?
O6 C36 C35 107.2(3) . . ?
C37 C38 C39 119.8(3) . . ?
O5 C34 C33 109.2(3) . . ?
C40 C39 C38 120.8(3) . . ?
C20 C19 N3 126.7(3) . . ?
C20 C19 C24 119.0(3) . . ?
C24 C19 N3 114.2(3) . . ?
O9 C46 C45 109.9(3) . . ?
C21 C20 C19 120.2(3) . . ?
C15 C14 C13 120.6(3) . . ?
C17 C18 C13 121.2(3) . . ?
O5 C35 C36 114.3(2) . . ?
C23 C24 C19 121.4(3) . . ?
O10 C25 C30 116.3(3) . . ?
O10 C25 C26 124.2(3) . . ?
C26 C25 C30 119.4(3) . . ?
C39 C40 C41 120.1(3) . . ?
C14 C13 C12 121.9(3) . . ?
C18 C13 C14 118.6(3) . . ?
C18 C13 C12 119.4(3) . . ?
O4 C33 C34 108.4(3) . . ?
O1 C22 C21 117.0(3) . . ?
O1 C22 C23 122.4(3) . . ?
C23 C22 C21 120.6(3) . . ?
C15 C16 N2 116.8(3) . . ?
C15 C16 C17 119.9(3) . . ?
C17 C16 N2 123.3(3) . . ?
O3 C30 C25 115.1(3) . . ?
O3 C30 C29 124.8(3) . . ?
C29 C30 C25 120.0(3) . . ?
C16 C15 C14 120.0(3) . . ?
C13 C12 N1 109.4(2) . . ?
C18 C17 C16 119.5(3) . . ?
C30 C29 C28 120.2(4) . . ?
O3 C31 C32 112.4(3) . . ?
C22 C23 C24 118.5(3) . . ?
O4 C32 C31 107.6(3) . . ?
C51 O11 C50 111.4(5) . . ?
C27 C28 C29 120.3(4) . . ?
C27 C26 C25 119.4(4) . . ?
C28 C27 C26 120.6(4) . . ?
O11 C51 C52 108.6(4) . . ?
C49 C50 O11 104.6(6) . . ?

loop_
_geom_bond_atom_site_label_1
_geom_bond_atom_site_label_2
_geom_bond_distance
_geom_bond_site_symmetry_2
_geom_bond_publ_flag
Fe01 C6 2.024(3) . ?
Fe01 C10 2.049(3) . ?
Fe01 C7 2.040(3) . ?
Fe01 C4 2.060(3) . ?
Fe01 C2 2.039(3) . ?
Fe01 C8 2.057(3) . ?
Fe01 C5 2.041(3) . ?
Fe01 C3 2.054(3) . ?
Fe01 C1 2.034(3) . ?
Fe01 C9 2.060(3) . ?
P1 F1 1.593(2) . ?
P1 F6 1.596(3) . ?
P1 F2 1.598(2) . ?
P1 F4 1.593(3) . ?
P1 F5 1.578(2) . ?
P1 F3 1.607(2) . ?
O9 C47 1.426(3) . ?
O9 C46 1.425(4) . ?
O8 C45 1.423(4) . ?
O8 C44 1.438(3) . ?
O6 C37 1.372(4) . ?
O6 C36 1.441(4) . ?
O5 C34 1.428(4) . ?
O5 C35 1.430(3) . ?
O4 C33 1.424(4) . ?
O4 C32 1.421(4) . ?
O10 C48 1.436(4) . ?
O10 C25 1.367(4) . ?
O7 C42 1.366(4) . ?
O7 C43 1.438(4) . ?
O3 C30 1.380(4) . ?
O3 C31 1.438(4) . ?
O1 C22 1.365(4) . ?
N1 C11 1.503(4) . ?
N1 C12 1.512(4) . ?
N2 N3 1.258(4) . ?
N2 C16 1.432(4) . ?
C6 C10 1.437(4) . ?
C6 C7 1.431(4) . ?
C6 C11 1.491(4) . ?
N3 C19 1.425(4) . ?
C42 C37 1.415(4) . ?
C42 C41 1.392(4) . ?
C10 C9 1.418(5) . ?
C37 C38 1.386(4) . ?
C47 C48 1.510(5) . ?
C7 C8 1.430(4) . ?
C4 C5 1.419(5) . ?
C4 C3 1.423(4) . ?
C2 C3 1.423(4) . ?
C2 C1 1.417(5) . ?
C8 C9 1.412(5) . ?
C41 C40 1.400(5) . ?
C5 C1 1.421(5) . ?
C43 C44 1.508(4) . ?
C45 C46 1.505(4) . ?
C21 C20 1.374(4) . ?
C21 C22 1.403(4) . ?
C36 C35 1.501(4) . ?
C38 C39 1.400(5) . ?
C34 C33 1.501(4) . ?
C39 C40 1.366(5) . ?
C19 C20 1.394(4) . ?
C19 C24 1.396(4) . ?
C14 C13 1.397(5) . ?
C14 C15 1.392(5) . ?
C18 C13 1.396(5) . ?
C18 C17 1.386(5) . ?
C24 C23 1.390(5) . ?
C25 C30 1.406(5) . ?
C25 C26 1.402(5) . ?
C13 C12 1.504(4) . ?
C22 C23 1.385(5) . ?
C16 C15 1.391(5) . ?
C16 C17 1.400(5) . ?
C30 C29 1.385(5) . ?
C29 C28 1.387(6) . ?
C31 C32 1.499(5) . ?
O11 C51 1.375(6) . ?
O11 C50 1.485(7) . ?
C28 C27 1.376(6) . ?
C26 C27 1.399(5) . ?
C51 C52 1.504(7) . ?
C49 C50 1.449(8) . ?
